data_1562069
loop_
_publ_author_name
'Greig, Natalie E.'
'Einkauf, Jeffrey D.'
'Clark, Jessica M.'
'Corcoran, Eric J.'
'Karram, Joseph P.'
'Kent, Charles A.'
'Eugene, Vadine E.'
'Chan, Benny C.'
'de Lill, Daniel T.'

_publ_section_title
;
 Luminescent lanthanide coordination polymers synthesized via in-situ
 hydrolysis of dimethyl-3,4-furandicarboxylate
;
_journal_name_full 'Journal of Solid State Chemistry'
_journal_page_first 402
_journal_page_last 409
_journal_paper_doi 10.1016/j.jssc.2015.01.014
_journal_volume 225
_journal_year 2015
_chemical_formula_moiety 'C12 H7 O11 Tb'
_chemical_formula_sum 'C12 H7 O11 Tb'
_chemical_formula_weight 486.10
_space_group_IT_number 61
_space_group_name_Hall '-P 2ac 2ab'
_space_group_name_H-M_alt 'P b c a'
_symmetry_cell_setting orthorhombic
_symmetry_space_group_name_H-M 'P b c a'
_atom_sites_solution_hydrogens geom
_atom_sites_solution_primary direct
_atom_sites_solution_secondary difmap
_audit_creation_method SHELXL-97
_cell_angle_alpha 90.00
_cell_angle_beta 90.00
_cell_angle_gamma 90.00
_cell_formula_units_Z 8
_cell_length_a 15.0789(15)
_cell_length_b 9.2997(9)
_cell_length_c 20.287(2)
_cell_measurement_reflns_used 9939
_cell_measurement_temperature 100(2)
_cell_measurement_theta_max 56.621
_cell_measurement_theta_min 5.403
_cell_volume 2844.8(5)
_computing_structure_refinement 'SHELXL-97 (Sheldrick, 1997)'
_computing_structure_solution 'SHELXS-97 (Sheldrick, 1990)'
_diffrn_ambient_temperature 100(2)
_diffrn_measured_fraction_theta_full 0.964
_diffrn_measured_fraction_theta_max 0.964
_diffrn_radiation_monochromator graphite
_diffrn_radiation_source 'fine-focus sealed tube'
_diffrn_radiation_type MoK\a
_diffrn_radiation_wavelength 0.71073
_diffrn_reflns_av_R_equivalents 0.0601
_diffrn_reflns_av_sigmaI/netI 0.0366
_diffrn_reflns_limit_h_max 19
_diffrn_reflns_limit_h_min -19
_diffrn_reflns_limit_k_max 12
_diffrn_reflns_limit_k_min -12
_diffrn_reflns_limit_l_max 25
_diffrn_reflns_limit_l_min -25
_diffrn_reflns_number 30125
_diffrn_reflns_theta_full 28.39
_diffrn_reflns_theta_max 28.39
_diffrn_reflns_theta_min 2.01
_exptl_absorpt_coefficient_mu 5.032
_exptl_absorpt_correction_T_max 0.862
_exptl_absorpt_correction_T_min 0.452
_exptl_absorpt_correction_type multi-scan
_exptl_absorpt_process_details SADABS
_exptl_crystal_colour 'clear colourless'
_exptl_crystal_density_diffrn 2.270
_exptl_crystal_density_method 'not measured'
_exptl_crystal_description rods
_exptl_crystal_F_000 1856
_exptl_crystal_size_max 0.33
_exptl_crystal_size_mid 0.09
_exptl_crystal_size_min 0.02
_refine_diff_density_max 1.507
_refine_diff_density_min -1.477
_refine_diff_density_rms 0.167
_refine_ls_extinction_method none
_refine_ls_goodness_of_fit_ref 1.028
_refine_ls_hydrogen_treatment mixed
_refine_ls_matrix_type full
_refine_ls_number_parameters 225
_refine_ls_number_reflns 3438
_refine_ls_number_restraints 0
_refine_ls_restrained_S_all 1.028
_refine_ls_R_factor_all 0.0530
_refine_ls_R_factor_gt 0.0298
_refine_ls_shift/su_max 0.001
_refine_ls_shift/su_mean 0.000
_refine_ls_structure_factor_coef Fsqd
_refine_ls_weighting_details 'calc w=1/[\s^2^(Fo^2^)+(0.0226P)^2^+9.7799P] where P=(Fo^2^+2Fc^2^)/3'
_refine_ls_weighting_scheme calc
_refine_ls_wR_factor_gt 0.0577
_refine_ls_wR_factor_ref 0.0619
_reflns_number_gt 2536
_reflns_number_total 3438
_reflns_threshold_expression >2sigma(I)
_cod_data_source_file JSSC-2015-225-402.cif
_cod_data_source_block Tb
_cod_original_sg_symbol_Hall -P2ac2ab
_cod_original_sg_symbol_H-M pbca
_cod_database_code 1562069

loop_
_symmetry_equiv_pos_as_xyz
'x, y, z'
'-x+1/2, -y, z+1/2'
'-x, y+1/2, -z+1/2'
'x+1/2, -y+1/2, -z'
'-x, -y, -z'
'x-1/2, y, -z-1/2'
'x, -y-1/2, z-1/2'
'-x-1/2, y-1/2, z'

loop_
_atom_site_label
_atom_site_type_symbol
_atom_site_fract_x
_atom_site_fract_y
_atom_site_fract_z
_atom_site_U_iso_or_equiv
_atom_site_adp_type
_atom_site_occupancy
_atom_site_symmetry_multiplicity
_atom_site_calc_flag
_atom_site_refinement_flags
_atom_site_disorder_assembly
_atom_site_disorder_group
Tb1 Tb 0.127070(12) 0.516844(19) 0.011490(10) 0.01072(7) Uani 1 1 d . . .
O1 O 0.12354(18) 0.2675(3) 0.05495(15) 0.0136(6) Uani 1 1 d . . .
O4 O 0.05392(18) 0.5442(3) 0.11336(15) 0.0142(6) Uani 1 1 d . . .
O9 O 0.2365(2) 0.5863(4) 0.09065(19) 0.0244(8) Uani 1 1 d . . .
C1 C 0.0416(3) 0.2497(4) 0.0428(2) 0.0119(8) Uani 1 1 d . . .
C10 C -0.0038(3) 0.1192(5) 0.0660(2) 0.0145(9) Uani 1 1 d . . .
C11 C 0.0417(3) 0.0074(5) 0.0933(2) 0.0161(9) Uani 1 1 d . . .
H11 H 0.1039 0.0072 0.1009 0.019 Uiso 1 1 calc R . .
C3 C -0.0343(3) 0.6332(5) 0.1996(2) 0.0160(9) Uani 1 1 d . . .
O11 O -0.2320(2) 0.5562(5) 0.17798(19) 0.0494(13) Uani 1 1 d . . .
H9 H -0.1889 0.5475 0.1521 0.074 Uiso 1 1 calc R . .
C2 C -0.0234(3) 0.5647(5) 0.1344(2) 0.0135(9) Uani 1 1 d . . .
C4 C -0.1130(3) 0.6681(5) 0.2377(2) 0.0204(10) Uani 1 1 d . . .
C9 C 0.0335(3) 0.6976(5) 0.2321(2) 0.0188(10) Uani 1 1 d . . .
H1 H 0.0939 0.6924 0.2189 0.023 Uiso 1 1 calc R . .
C5 C -0.2059(3) 0.6233(7) 0.2322(3) 0.0356(14) Uani 1 1 d . . .
O5 O 0.0041(2) 0.7705(4) 0.28595(17) 0.0248(8) Uani 1 1 d . . .
C8 C -0.0853(3) 0.7510(6) 0.2879(3) 0.0266(11) Uani 1 1 d . . .
H8 H -0.1232 0.7909 0.3205 0.032 Uiso 1 1 calc R . .
O6 O -0.0132(2) -0.1036(3) 0.10810(17) 0.0212(7) Uani 1 1 d . . .
O10 O -0.2596(2) 0.6450(6) 0.27633(18) 0.0487(12) Uani 1 1 d . . .
O2 O 0.00038(18) 0.3459(3) 0.01012(15) 0.0132(6) Uani 1 1 d . . .
C13 C -0.0955(3) 0.0725(5) 0.0636(2) 0.0136(9) Uani 1 1 d . . .
C14 C -0.1780(3) 0.1432(4) 0.0401(2) 0.0137(9) Uani 1 1 d . . .
C12 C -0.0964(3) -0.0612(5) 0.0897(2) 0.0171(10) Uani 1 1 d . . .
H12 H -0.1482 -0.1183 0.0946 0.021 Uiso 1 1 calc R . .
O7 O 0.25520(19) 0.4376(3) -0.03362(16) 0.0185(7) Uani 1 1 d . . .
O8 O 0.17983(19) 0.7247(3) -0.02934(17) 0.0223(8) Uani 1 1 d . . .
O3 O 0.09361(19) 0.4635(3) -0.10183(16) 0.0177(7) Uani 1 1 d . . .
HW1 H 0.273(4) 0.641(6) 0.080(3) 0.032(17) Uiso 1 1 d . . .
HW2 H 0.233(5) 0.601(8) 0.135(4) 0.07(3) Uiso 1 1 d . . .

loop_
_atom_site_aniso_label
_atom_site_aniso_U_11
_atom_site_aniso_U_22
_atom_site_aniso_U_33
_atom_site_aniso_U_23
_atom_site_aniso_U_13
_atom_site_aniso_U_12
Tb1 0.00508(9) 0.00938(10) 0.01772(11) 0.00076(7) 0.00016(8) 0.00003(7)
O1 0.0074(13) 0.0107(14) 0.0228(17) 0.0022(11) -0.0005(13) -0.0007(12)
O4 0.0090(14) 0.0154(16) 0.0183(17) -0.0012(12) 0.0010(12) 0.0013(11)
O9 0.0127(17) 0.037(2) 0.023(2) 0.0006(17) -0.0013(15) -0.0108(15)
C1 0.0091(19) 0.012(2) 0.014(2) -0.0022(17) -0.0001(17) -0.0005(15)
C10 0.010(2) 0.012(2) 0.022(3) -0.0049(17) 0.0018(18) 0.0016(16)
C11 0.0092(19) 0.015(2) 0.024(3) 0.0056(18) 0.0025(17) -0.0030(17)
C3 0.011(2) 0.018(2) 0.019(3) 0.0025(18) 0.0016(18) 0.0021(17)
O11 0.0140(18) 0.111(4) 0.023(2) -0.015(2) 0.0029(16) -0.016(2)
C2 0.012(2) 0.012(2) 0.017(2) 0.0017(17) 0.0003(18) 0.0008(17)
C4 0.015(2) 0.029(3) 0.017(2) 0.0008(19) 0.000(2) 0.005(2)
C9 0.018(2) 0.018(2) 0.020(3) 0.000(2) 0.002(2) -0.0006(18)
C5 0.013(2) 0.079(5) 0.015(3) -0.002(3) -0.001(2) -0.002(3)
O5 0.0224(18) 0.0278(19) 0.024(2) -0.0073(15) 0.0013(14) -0.0018(15)
C8 0.019(2) 0.037(3) 0.024(3) -0.003(2) 0.001(2) 0.005(2)
O6 0.0113(15) 0.0148(16) 0.037(2) 0.0113(14) -0.0013(14) 0.0000(12)
O10 0.0118(18) 0.111(4) 0.023(2) -0.005(2) 0.0068(17) 0.003(2)
O2 0.0081(13) 0.0102(14) 0.0213(17) 0.0048(12) -0.0013(13) 0.0011(10)
C13 0.0100(19) 0.011(2) 0.020(2) 0.0001(17) 0.0009(17) -0.0001(15)
C14 0.010(2) 0.015(2) 0.017(2) 0.0009(18) 0.0005(17) -0.0010(16)
C12 0.0088(19) 0.015(2) 0.027(3) 0.0023(19) 0.0003(18) 0.0003(16)
O7 0.0100(14) 0.0133(15) 0.0322(19) 0.0013(13) 0.0055(14) 0.0038(12)
O8 0.0099(15) 0.0120(15) 0.045(2) 0.0096(14) -0.0011(15) -0.0014(12)
O3 0.0083(13) 0.0236(17) 0.0212(18) -0.0008(14) 0.0040(12) -0.0017(12)

loop_
_atom_type_symbol
_atom_type_description
_atom_type_scat_dispersion_real
_atom_type_scat_dispersion_imag
_atom_type_scat_source
C C 0.0033 0.0016 'International Tables Vol C Tables 4.2.6.8 and 6.1.1.4'
H H 0.0000 0.0000 'International Tables Vol C Tables 4.2.6.8 and 6.1.1.4'
O O 0.0106 0.0060 'International Tables Vol C Tables 4.2.6.8 and 6.1.1.4'
Tb Tb -0.1723 4.1537 'International Tables Vol C Tables 4.2.6.8 and 6.1.1.4'

loop_
_geom_angle_atom_site_label_1
_geom_angle_atom_site_label_2
_geom_angle_atom_site_label_3
_geom_angle
_geom_angle_site_symmetry_1
_geom_angle_site_symmetry_3
O8 Tb1 O7 80.14(11) . .
O8 Tb1 O2 75.72(10) . 5_565
O7 Tb1 O2 143.20(11) . 5_565
O8 Tb1 O4 113.32(11) . .
O7 Tb1 O4 142.19(11) . .
O2 Tb1 O4 73.86(10) 5_565 .
O8 Tb1 O9 76.77(13) . .
O7 Tb1 O9 76.72(12) . .
O2 Tb1 O9 122.90(12) 5_565 .
O4 Tb1 O9 72.83(12) . .
O8 Tb1 O3 84.23(12) . .
O7 Tb1 O3 74.05(11) . .
O2 Tb1 O3 76.23(10) 5_565 .
O4 Tb1 O3 139.67(10) . .
O9 Tb1 O3 147.38(12) . .
O8 Tb1 O1 160.37(10) . .
O7 Tb1 O1 81.81(10) . .
O2 Tb1 O1 123.84(9) 5_565 .
O4 Tb1 O1 77.24(10) . .
O9 Tb1 O1 91.63(12) . .
O3 Tb1 O1 98.19(10) . .
O8 Tb1 O2 144.86(10) . .
O7 Tb1 O2 116.34(10) . .
O2 Tb1 O2 73.55(11) 5_565 .
O4 Tb1 O2 73.68(10) . .
O9 Tb1 O2 135.27(12) . .
O3 Tb1 O2 72.32(10) . .
O1 Tb1 O2 52.39(9) . .
O8 Tb1 C1 169.94(12) . .
O7 Tb1 C1 101.03(11) . .
O2 Tb1 C1 98.30(11) 5_565 .
O4 Tb1 C1 71.88(11) . .
O9 Tb1 C1 113.27(13) . .
O3 Tb1 C1 86.49(11) . .
O1 Tb1 C1 26.22(10) . .
O2 Tb1 C1 26.30(10) . .
O8 Tb1 Tb1 112.04(7) . 5_565
O7 Tb1 Tb1 140.38(8) . 5_565
O2 Tb1 Tb1 37.99(7) 5_565 5_565
O4 Tb1 Tb1 69.58(7) . 5_565
O9 Tb1 Tb1 141.75(9) . 5_565
O3 Tb1 Tb1 70.17(7) . 5_565
O1 Tb1 Tb1 86.90(6) . 5_565
O2 Tb1 Tb1 35.56(6) . 5_565
C1 Tb1 Tb1 60.80(8) . 5_565
C1 O1 Tb1 94.2(2) . .
C2 O4 Tb1 138.5(3) . .
Tb1 O9 HW1 119(4) . .
Tb1 O9 HW2 131(5) . .
HW1 O9 HW2 102(6) . .
O2 C1 O1 118.9(4) . .
O2 C1 C10 121.3(4) . .
O1 C1 C10 119.8(4) . .
O2 C1 Tb1 59.8(2) . .
O1 C1 Tb1 59.6(2) . .
C10 C1 Tb1 173.8(3) . .
C11 C10 C13 105.4(4) . .
C11 C10 C1 121.7(4) . .
C13 C10 C1 132.8(4) . .
O6 C11 C10 111.3(4) . .
O6 C11 H11 124.4 . .
C10 C11 H11 124.4 . .
C9 C3 C4 105.0(4) . .
C9 C3 C2 122.8(4) . .
C4 C3 C2 131.5(4) . .
C5 O11 H9 109.5 . .
O4 C2 O3 124.2(4) . 5_565
O4 C2 C3 118.2(4) . .
O3 C2 C3 117.5(4) 5_565 .
C8 C4 C3 106.1(4) . .
C8 C4 C5 121.2(4) . .
C3 C4 C5 132.6(5) . .
C3 C9 O5 111.3(4) . .
C3 C9 H1 124.3 . .
O5 C9 H1 124.3 . .
O10 C5 O11 119.2(5) . .
O10 C5 C4 122.0(5) . .
O11 C5 C4 118.8(4) . .
C9 O5 C8 106.3(4) . .
C4 C8 O5 111.2(4) . .
C4 C8 H8 124.4 . .
O5 C8 H8 124.4 . .
C11 O6 C12 106.3(3) . .
C1 O2 Tb1 151.3(3) . 5_565
C1 O2 Tb1 93.9(2) . .
Tb1 O2 Tb1 106.45(11) 5_565 .
C12 C13 C10 105.8(4) . .
C12 C13 C14 121.6(4) . .
C10 C13 C14 132.6(4) . .
O8 C14 O7 123.4(4) 5_565 4_455
O8 C14 C13 120.7(4) 5_565 .
O7 C14 C13 115.9(4) 4_455 .
C13 C12 O6 111.3(4) . .
C13 C12 H12 124.4 . .
O6 C12 H12 124.4 . .
C14 O7 Tb1 156.5(3) 4 .
C14 O8 Tb1 154.6(3) 5_565 .
C2 O3 Tb1 135.4(3) 5_565 .

loop_
_geom_bond_atom_site_label_1
_geom_bond_atom_site_label_2
_geom_bond_distance
_geom_bond_site_symmetry_2
Tb1 O8 2.249(3) .
Tb1 O7 2.261(3) .
Tb1 O2 2.349(3) 5_565
Tb1 O4 2.356(3) .
Tb1 O9 2.391(3) .
Tb1 O3 2.405(3) .
Tb1 O1 2.482(3) .
Tb1 O2 2.486(3) .
Tb1 C1 2.870(4) .
Tb1 Tb1 3.8731(5) 5_565
O1 C1 1.271(5) .
O4 C2 1.257(5) .
O9 HW1 0.78(6) .
O9 HW2 0.91(7) .
C1 O2 1.274(5) .
C1 C10 1.470(6) .
C10 C11 1.363(6) .
C10 C13 1.451(6) .
C11 O6 1.357(5) .
C11 H11 0.9500 .
C3 C9 1.356(6) .
C3 C4 1.452(6) .
C3 C2 1.477(6) .
O11 C5 1.324(6) .
O11 H9 0.8400 .
C2 O3 1.275(5) 5_565
C4 C8 1.344(7) .
C4 C5 1.466(7) .
C9 O5 1.360(6) .
C9 H1 0.9500 .
C5 O10 1.225(6) .
O5 C8 1.360(6) .
C8 H8 0.9500 .
O6 C12 1.367(5) .
O2 Tb1 2.349(3) 5_565
C13 C12 1.352(6) .
C13 C14 1.486(6) .
C14 O8 1.247(5) 5_565
C14 O7 1.263(5) 4_455
C12 H12 0.9500 .
O7 C14 1.263(5) 4
O8 C14 1.247(5) 5_565
O3 C2 1.275(5) 5_565
